data_7042346
loop_
_publ_author_name
'Solomatina, Anastasia I.'
'Aleksandrova, Irina O.'
'Karttunen, Antti J.'
'Tunik, Sergey P.'
'Koshevoy, Igor O.'

_publ_section_title
;
 Dibenzothiophene-platinated complexes: probing the effect of ancillary
 ligands on the photophysical performance.
;
_journal_issue 12
_journal_name_full 'Dalton transactions (Cambridge, England : 2003)'
_journal_page_first 3895
_journal_page_last 3905
_journal_paper_doi 10.1039/c7dt00349h
_journal_volume 46
_journal_year 2017
_chemical_formula_moiety '2(C71 H52 Cl N4 P Pt S), 2(C H2 Cl2), C H4 O'
_chemical_formula_sum 'C145 H112 Cl6 N8 O P2 Pt2 S2'
_chemical_formula_weight 2711.36
_space_group_crystal_system triclinic
_space_group_IT_number 2
_space_group_name_Hall '-P 1'
_space_group_name_H-M_alt 'P -1'
_symmetry_space_group_name_Hall '-P 1'
_symmetry_space_group_name_H-M 'P -1'
_atom_sites_solution_hydrogens geom
_audit_creation_method SHELXL-2014/7
_audit_update_record
;
2017-01-27 deposited with the CCDC.
2017-02-22 downloaded from the CCDC.
;
_cell_angle_alpha 65.2770(10)
_cell_angle_beta 69.1760(10)
_cell_angle_gamma 82.2040(10)
_cell_formula_units_Z 1
_cell_length_a 14.3412(5)
_cell_length_b 14.7639(5)
_cell_length_c 16.5461(6)
_cell_measurement_reflns_used 9467
_cell_measurement_temperature 120(2)
_cell_measurement_theta_max 31.32
_cell_measurement_theta_min 2.41
_cell_volume 2974.00(18)
_computing_cell_refinement 'SAINT (Bruker AXS, 2009)'
_computing_data_collection 'APEX2 (Bruker AXS, 2010)'
_computing_data_reduction 'SAINT (Bruker AXS, 2009)'
_computing_molecular_graphics 'Diamond v.4.03 (Brandenburg, 2014)'
_computing_publication_material 'SHELXL-2014 (Sheldrick, 2014)'
_computing_structure_refinement 'SHELXL-2014/7 (Sheldrick, 2014)'
_computing_structure_solution 'SHELXS-2014 (Sheldrick, 2014)'
_diffrn_ambient_temperature 120(2)
_diffrn_detector_area_resol_mean 16
_diffrn_measured_fraction_theta_full 0.999
_diffrn_measured_fraction_theta_max 0.999
_diffrn_measurement_device '62mm x 62mm CCD camera on three-circle goniostat'
_diffrn_measurement_device_type 'Bruker SMART APEX II CCD'
_diffrn_measurement_method '\f scans and \w scans'
_diffrn_radiation_monochromator 'flat graphite crystal'
_diffrn_radiation_type MoK\a
_diffrn_radiation_wavelength 0.71073
_diffrn_reflns_av_R_equivalents 0.0323
_diffrn_reflns_av_unetI/netI 0.0194
_diffrn_reflns_Laue_measured_fraction_full 0.999
_diffrn_reflns_Laue_measured_fraction_max 0.999
_diffrn_reflns_limit_h_max 17
_diffrn_reflns_limit_h_min -17
_diffrn_reflns_limit_k_max 18
_diffrn_reflns_limit_k_min -18
_diffrn_reflns_limit_l_max 20
_diffrn_reflns_limit_l_min -20
_diffrn_reflns_number 79921
_diffrn_reflns_point_group_measured_fraction_full 0.999
_diffrn_reflns_point_group_measured_fraction_max 0.999
_diffrn_reflns_theta_full 25.242
_diffrn_reflns_theta_max 25.999
_diffrn_reflns_theta_min 1.436
_exptl_absorpt_coefficient_mu 2.605
_exptl_absorpt_correction_T_max 0.538
_exptl_absorpt_correction_T_min 0.444
_exptl_absorpt_correction_type numerical
_exptl_absorpt_process_details 'SADABS (Sheldrick, 2008)'
_exptl_crystal_colour yellow
_exptl_crystal_density_diffrn 1.514
_exptl_crystal_description block
_exptl_crystal_F_000 1366
_exptl_crystal_preparation ', Luminescent'
_exptl_crystal_size_max 0.765
_exptl_crystal_size_mid 0.263
_exptl_crystal_size_min 0.238
_refine_diff_density_max 2.689
_refine_diff_density_min -1.140
_refine_diff_density_rms 0.118
_refine_ls_extinction_method none
_refine_ls_goodness_of_fit_ref 1.068
_refine_ls_hydrogen_treatment constr
_refine_ls_matrix_type full
_refine_ls_number_parameters 753
_refine_ls_number_reflns 11686
_refine_ls_number_restraints 12
_refine_ls_restrained_S_all 1.068
_refine_ls_R_factor_all 0.0367
_refine_ls_R_factor_gt 0.0322
_refine_ls_shift/su_max 0.004
_refine_ls_shift/su_mean 0.000
_refine_ls_structure_factor_coef Fsqd
_refine_ls_weighting_details 'w=1/[\s^2^(Fo^2^)+(0.0463P)^2^+9.9659P] where P=(Fo^2^+2Fc^2^)/3'
_refine_ls_weighting_scheme calc
_refine_ls_wR_factor_gt 0.0853
_refine_ls_wR_factor_ref 0.0884
_reflns_Friedel_coverage 0.000
_reflns_number_gt 10806
_reflns_number_total 11686
_reflns_threshold_expression 'I > 2\s(I)'
_cod_data_source_file c7dt00349h3.cif
_cod_data_source_block 5
_cod_depositor_comments 'Adding full bibliography for 7042345--7042354.cif.'
_cod_database_code 7042346
_shelx_shelxl_version_number 2014/7
_shelx_space_group_comment
;
The symmetry employed for this shelxl refinement is uniquely defined
by the following loop, which should always be used as a source of
symmetry information in preference to the above space-group names.
They are only intended as comments.
;
_shelx_estimated_absorpt_t_min 0.241
_shelx_estimated_absorpt_t_max 0.576

loop_
_space_group_symop_operation_xyz
'x, y, z'
'-x, -y, -z'

loop_
_atom_site_label
_atom_site_type_symbol
_atom_site_fract_x
_atom_site_fract_y
_atom_site_fract_z
_atom_site_U_iso_or_equiv
_atom_site_adp_type
_atom_site_occupancy
_atom_site_site_symmetry_order
_atom_site_calc_flag
_atom_site_refinement_flags_posn
_atom_site_refinement_flags_adp
_atom_site_refinement_flags_occupancy
C1 C -0.0997(3) -0.1087(3) 1.2133(3) 0.0204(8) Uani 1 1 d . . .
C2 C -0.0699(3) -0.1031(3) 1.2830(3) 0.0214(8) Uani 1 1 d . . .
H6 H -0.1197 -0.1000 1.3380 0.026 Uiso 1 1 calc R U .
C3 C 0.0293(3) -0.1017(3) 1.2748(3) 0.0220(8) Uani 1 1 d . . .
H5 H 0.0463 -0.0992 1.3243 0.026 Uiso 1 1 calc R U .
C4 C 0.1044(3) -0.1039(3) 1.1944(3) 0.0189(8) Uani 1 1 d . . .
C5 C 0.0775(3) -0.1098(3) 1.1228(3) 0.0176(7) Uani 1 1 d . . .
C6 C -0.0232(3) -0.1161(3) 1.1325(3) 0.0168(7) Uani 1 1 d . . .
C7 C 0.2123(3) -0.0994(3) 1.1714(3) 0.0199(8) Uani 1 1 d . . .
C8 C 0.2636(3) -0.0971(3) 1.0816(3) 0.0208(8) Uani 1 1 d . . .
C9 C 0.3675(3) -0.0903(3) 1.0430(3) 0.0250(8) Uani 1 1 d . . .
H9 H 0.4016 -0.0865 0.9808 0.030 Uiso 1 1 calc R U .
C10 C 0.4186(3) -0.0894(3) 1.0994(3) 0.0252(9) Uani 1 1 d . . .
H202 H 0.4894 -0.0847 1.0752 0.030 Uiso 1 1 calc R U .
C11 C 0.3696(3) -0.0952(3) 1.1900(3) 0.0265(9) Uani 1 1 d . . .
H8 H 0.4073 -0.0964 1.2275 0.032 Uiso 1 1 calc R U .
C12 C 0.2662(3) -0.0992(3) 1.2271(3) 0.0256(9) Uani 1 1 d . . .
H7 H 0.2327 -0.1019 1.2890 0.031 Uiso 1 1 calc R U .
C13 C -0.0576(3) -0.1347(3) 1.0668(3) 0.0171(7) Uani 1 1 d . . .
C14 C -0.0005(3) -0.1343(3) 0.9789(3) 0.0271(9) Uani 1 1 d . . .
H11 H 0.0689 -0.1193 0.9546 0.032 Uiso 1 1 calc R U .
C15 C -0.0444(3) -0.1557(4) 0.9269(3) 0.0294(9) Uani 1 1 d . . .
H12 H -0.0054 -0.1557 0.8669 0.035 Uiso 1 1 calc R U .
C16 C -0.1444(3) -0.1769(3) 0.9622(3) 0.0268(9) Uani 1 1 d . . .
H13 H -0.1756 -0.1936 0.9281 0.032 Uiso 1 1 calc R U .
C17 C -0.1991(3) -0.1737(3) 1.0485(3) 0.0226(8) Uani 1 1 d . . .
H14 H -0.2690 -0.1862 1.0724 0.027 Uiso 1 1 calc R U .
C18 C -0.3632(3) -0.1642(3) 1.4473(3) 0.0166(7) Uani 1 1 d . . .
C19 C -0.4320(3) -0.1495(3) 1.5253(3) 0.0177(7) Uani 1 1 d . . .
H21 H -0.4626 -0.0864 1.5163 0.021 Uiso 1 1 calc R U .
C20 C -0.4567(3) -0.2240(3) 1.6150(3) 0.0188(7) Uani 1 1 d . . .
H20 H -0.5042 -0.2118 1.6664 0.023 Uiso 1 1 calc R U .
C21 C -0.4120(3) -0.3177(3) 1.6305(3) 0.0199(8) Uani 1 1 d . . .
C22 C -0.3446(3) -0.3345(3) 1.5527(3) 0.0246(8) Uani 1 1 d . . .
H18 H -0.3154 -0.3982 1.5615 0.030 Uiso 1 1 calc R U .
C23 C -0.3204(3) -0.2587(3) 1.4632(3) 0.0222(8) Uani 1 1 d . . .
H17 H -0.2738 -0.2710 1.4115 0.027 Uiso 1 1 calc R U .
C24 C -0.3588(3) -0.4683(3) 1.7418(3) 0.0239(8) Uani 1 1 d . . .
C25 C -0.3876(4) -0.5677(3) 1.7826(3) 0.0300(9) Uani 1 1 d . . .
H203 H -0.4537 -0.5854 1.7938 0.036 Uiso 1 1 calc R U .
C26 C -0.3196(4) -0.6410(3) 1.8069(3) 0.0384(11) Uani 1 1 d . . .
H26 H -0.3393 -0.7093 1.8349 0.046 Uiso 1 1 calc R U .
C27 C -0.2243(4) -0.6161(4) 1.7909(3) 0.0401(12) Uani 1 1 d . . .
H25 H -0.1782 -0.6671 1.8080 0.048 Uiso 1 1 calc R U .
C28 C -0.1945(4) -0.5165(4) 1.7498(4) 0.0387(11) Uani 1 1 d . . .
H24 H -0.1284 -0.4991 1.7388 0.046 Uiso 1 1 calc R U .
C29 C -0.2625(4) -0.4425(3) 1.7249(3) 0.0314(10) Uani 1 1 d . . .
H242 H -0.2428 -0.3742 1.6962 0.038 Uiso 1 1 calc R U .
C30 C -0.5120(3) -0.3870(3) 1.7998(3) 0.0234(8) Uani 1 1 d . . .
C31 C -0.6093(4) -0.3730(4) 1.7991(3) 0.0391(11) Uani 1 1 d . . .
H28 H -0.6243 -0.3688 1.7461 0.047 Uiso 1 1 calc R U .
C32 C -0.6848(4) -0.3651(4) 1.8766(4) 0.0512(15) Uani 1 1 d . . .
H29 H -0.7512 -0.3545 1.8754 0.061 Uiso 1 1 calc R U .
C33 C -0.6660(4) -0.3721(4) 1.9538(4) 0.0475(14) Uani 1 1 d . . .
H30 H -0.7185 -0.3653 2.0056 0.057 Uiso 1 1 calc R U .
C34 C -0.5704(4) -0.3890(3) 1.9562(3) 0.0376(11) Uani 1 1 d . . .
H31 H -0.5567 -0.3953 2.0105 0.045 Uiso 1 1 calc R U .
C35 C -0.4938(4) -0.3969(3) 1.8801(3) 0.0287(9) Uani 1 1 d . . .
H32 H -0.4279 -0.4092 1.8828 0.034 Uiso 1 1 calc R U .
C36 C -0.4346(3) -0.0031(3) 1.3069(3) 0.0172(7) Uani 1 1 d . . .
C37 C -0.5308(3) -0.0403(3) 1.3606(3) 0.0193(8) Uani 1 1 d . . .
H46 H -0.5411 -0.1005 1.4155 0.023 Uiso 1 1 calc R U .
C38 C -0.6126(3) 0.0087(3) 1.3356(3) 0.0197(8) Uani 1 1 d . . .
H47 H -0.6778 -0.0180 1.3741 0.024 Uiso 1 1 calc R U .
C39 C -0.6002(3) 0.0962(3) 1.2551(3) 0.0185(7) Uani 1 1 d . . .
C40 C -0.5030(3) 0.1338(3) 1.1998(3) 0.0202(8) Uani 1 1 d . . .
H49 H -0.4926 0.1934 1.1443 0.024 Uiso 1 1 calc R U .
C41 C -0.4226(3) 0.0848(3) 1.2252(3) 0.0200(8) Uani 1 1 d . . .
H50 H -0.3574 0.1112 1.1865 0.024 Uiso 1 1 calc R U .
C42 C -0.6736(3) 0.2139(3) 1.1364(3) 0.0205(8) Uani 1 1 d . . .
C43 C -0.7238(3) 0.3043(3) 1.1211(3) 0.0258(9) Uani 1 1 d . . .
H209 H -0.7655 0.3188 1.1733 0.031 Uiso 1 1 calc R U .
C44 C -0.7129(3) 0.3726(3) 1.0305(3) 0.0329(10) Uani 1 1 d . . .
H58 H -0.7478 0.4337 1.0208 0.040 Uiso 1 1 calc R U .
C45 C -0.6519(3) 0.3531(3) 0.9536(3) 0.0316(10) Uani 1 1 d . . .
H59 H -0.6438 0.4008 0.8913 0.038 Uiso 1 1 calc R U .
C46 C -0.6023(3) 0.2621(3) 0.9691(3) 0.0253(9) Uani 1 1 d . . .
H208 H -0.5596 0.2481 0.9169 0.030 Uiso 1 1 calc R U .
C47 C -0.6150(3) 0.1931(3) 1.0592(3) 0.0236(8) Uani 1 1 d . . .
H207 H -0.5834 0.1303 1.0689 0.028 Uiso 1 1 calc R U .
C48 C -0.7787(3) 0.1352(3) 1.3011(3) 0.0212(8) Uani 1 1 d . . .
C49 C -0.8612(3) 0.1046(3) 1.2928(3) 0.0255(9) Uani 1 1 d . . .
H56 H -0.8530 0.0864 1.2420 0.031 Uiso 1 1 calc R U .
C50 C -0.9542(3) 0.1004(3) 1.3574(3) 0.0312(10) Uani 1 1 d . . .
H206 H -1.0101 0.0796 1.3510 0.037 Uiso 1 1 calc R U .
C51 C -0.9670(3) 0.1263(3) 1.4317(3) 0.0344(10) Uani 1 1 d . . .
H55 H -1.0316 0.1240 1.4759 0.041 Uiso 1 1 calc R U .
C52 C -0.8846(3) 0.1558(3) 1.4417(3) 0.0316(10) Uani 1 1 d . . .
H54 H -0.8929 0.1728 1.4932 0.038 Uiso 1 1 calc R U .
C53 C -0.7907(3) 0.1601(3) 1.3761(3) 0.0262(9) Uani 1 1 d . . .
H53 H -0.7345 0.1802 1.3826 0.031 Uiso 1 1 calc R U .
C54 C -0.2613(3) 0.0287(3) 1.3355(3) 0.0175(7) Uani 1 1 d . . .
C55 C -0.2682(3) 0.0318(3) 1.4204(3) 0.0217(8) Uani 1 1 d . . .
H34 H -0.2970 -0.0234 1.4779 0.026 Uiso 1 1 calc R U .
C56 C -0.2340(3) 0.1137(3) 1.4226(3) 0.0269(9) Uani 1 1 d . . .
H226 H -0.2369 0.1128 1.4812 0.032 Uiso 1 1 calc R U .
C57 C -0.1953(3) 0.1977(3) 1.3399(3) 0.0259(9) Uani 1 1 d . . .
C58 C -0.1792(3) 0.1908(3) 1.2541(3) 0.0234(8) Uani 1 1 d . . .
H36 H -0.1462 0.2438 1.1964 0.028 Uiso 1 1 calc R U .
C59 C -0.2111(3) 0.1074(3) 1.2530(3) 0.0213(8) Uani 1 1 d . . .
H37 H -0.1983 0.1036 1.1941 0.026 Uiso 1 1 calc R U .
C60 C -0.2275(4) 0.3023(4) 1.4286(3) 0.0378(11) Uani 1 1 d . . .
C61 C -0.3304(4) 0.2857(4) 1.4716(4) 0.0448(13) Uani 1 1 d . . .
H44 H -0.3662 0.2638 1.4444 0.054 Uiso 1 1 calc R U .
C62 C -0.3806(5) 0.3005(4) 1.5529(4) 0.0593(18) Uani 1 1 d . . .
H263 H -0.4502 0.2869 1.5825 0.071 Uiso 1 1 calc R U .
C63 C -0.3296(7) 0.3349(5) 1.5910(5) 0.073(2) Uani 1 1 d . . .
H262 H -0.3643 0.3458 1.6469 0.087 Uiso 1 1 calc R U .
C64 C -0.2286(7) 0.3538(6) 1.5488(5) 0.075(2) Uani 1 1 d . . .
H261 H -0.1942 0.3784 1.5753 0.090 Uiso 1 1 calc R U .
C65 C -0.1757(5) 0.3370(5) 1.4666(5) 0.0574(16) Uani 1 1 d . . .
H260 H -0.1058 0.3493 1.4378 0.069 Uiso 1 1 calc R U .
C66 C -0.1232(4) 0.3682(3) 1.2624(3) 0.0314(10) Uani 1 1 d . . .
C67 C -0.1719(4) 0.4576(4) 1.2350(4) 0.0446(12) Uani 1 1 d . . .
H39 H -0.2392 0.4631 1.2708 0.054 Uiso 1 1 calc R U .
C68 C -0.1232(5) 0.5393(4) 1.1555(4) 0.0550(15) Uani 1 1 d . . .
H40 H -0.1568 0.6007 1.1367 0.066 Uiso 1 1 calc R U .
C69 C -0.0260(5) 0.5308(5) 1.1042(5) 0.0648(18) Uani 1 1 d . . .
H41 H 0.0083 0.5870 1.0506 0.078 Uiso 1 1 calc R U .
C70 C 0.0218(5) 0.4417(5) 1.1299(5) 0.072(2) Uani 1 1 d . . .
H42 H 0.0884 0.4358 1.0928 0.087 Uiso 1 1 calc R U .
C71 C -0.0266(4) 0.3600(4) 1.2099(4) 0.0512(14) Uani 1 1 d . . .
H43 H 0.0072 0.2987 1.2281 0.061 Uiso 1 1 calc R U .
C72 C 0.0121(6) -0.6327(5) 1.6243(5) 0.070(2) Uani 1 1 d . . .
H12A H -0.0486 -0.5917 1.6253 0.084 Uiso 1 1 calc R U .
H12B H -0.0095 -0.7033 1.6621 0.084 Uiso 1 1 calc R U .
C73 C -0.4144(8) 0.5439(7) 1.3669(6) 0.0394(13) Uani 0.5 1 d . U P
H73A H -0.4852 0.5533 1.3973 0.059 Uiso 0.5 1 calc R U P
H73B H -0.3740 0.5671 1.3916 0.059 Uiso 0.5 1 calc R U P
H73C H -0.4022 0.4730 1.3801 0.059 Uiso 0.5 1 calc R U P
Cl1 Cl -0.39366(7) -0.16797(9) 1.22062(8) 0.0294(2) Uani 1 1 d . . .
Cl2 Cl 0.07780(15) -0.61765(16) 1.50806(15) 0.0809(6) Uani 1 1 d . . .
Cl3 Cl 0.07878(19) -0.60013(17) 1.67677(19) 0.0916(6) Uani 1 1 d . . .
N1 N -0.1572(2) -0.1536(2) 1.0996(2) 0.0164(6) Uani 1 1 d . . .
N2 N -0.4320(3) -0.3933(2) 1.7214(2) 0.0234(7) Uani 1 1 d . . .
N3 N -0.6835(2) 0.1447(3) 1.2298(2) 0.0229(7) Uani 1 1 d . . .
N4 N -0.1746(3) 0.2848(3) 1.3452(3) 0.0348(9) Uani 1 1 d . . .
O1 O -0.3898(6) 0.5958(5) 1.2744(4) 0.0394(13) Uani 0.5 1 d . U P
H1 H -0.4143 0.6529 1.2635 0.059 Uiso 0.5 1 calc R U P
P1 P -0.32279(7) -0.06787(7) 1.32982(6) 0.01489(18) Uani 1 1 d . . .
Pt1 Pt -0.23767(2) -0.12309(2) 1.21723(2) 0.01565(5) Uani 1 1 d . . .
S1 S 0.18380(7) -0.10673(8) 1.02634(7) 0.02105(19) Uani 1 1 d . . .

loop_
_atom_site_aniso_label
_atom_site_aniso_U_11
_atom_site_aniso_U_22
_atom_site_aniso_U_33
_atom_site_aniso_U_23
_atom_site_aniso_U_13
_atom_site_aniso_U_12
C1 0.026(2) 0.0178(18) 0.0149(18) -0.0025(15) -0.0097(16) 0.0034(15)
C2 0.0172(18) 0.031(2) 0.0183(19) -0.0138(17) -0.0044(15) 0.0043(16)
C3 0.0201(19) 0.030(2) 0.0219(19) -0.0138(17) -0.0111(16) 0.0047(16)
C4 0.0136(18) 0.0209(18) 0.025(2) -0.0104(16) -0.0082(15) 0.0024(14)
C5 0.0143(17) 0.0181(18) 0.0190(18) -0.0078(15) -0.0038(14) 0.0012(14)
C6 0.0156(18) 0.0179(18) 0.0172(18) -0.0072(15) -0.0059(14) 0.0016(14)
C7 0.0149(18) 0.0195(18) 0.025(2) -0.0094(16) -0.0065(15) 0.0014(14)
C8 0.0183(19) 0.0190(18) 0.025(2) -0.0076(16) -0.0092(16) 0.0014(15)
C9 0.0181(19) 0.025(2) 0.027(2) -0.0085(17) -0.0024(16) -0.0047(16)
C10 0.0168(19) 0.024(2) 0.033(2) -0.0099(18) -0.0067(17) -0.0013(15)
C11 0.021(2) 0.029(2) 0.039(2) -0.0177(19) -0.0165(18) 0.0043(16)
C12 0.021(2) 0.029(2) 0.034(2) -0.0172(19) -0.0135(18) 0.0046(16)
C13 0.0146(17) 0.0192(18) 0.0168(18) -0.0070(15) -0.0047(14) 0.0003(14)
C14 0.0175(19) 0.042(2) 0.024(2) -0.0179(19) -0.0021(16) -0.0022(17)
C15 0.024(2) 0.046(3) 0.021(2) -0.020(2) -0.0034(17) 0.0011(19)
C16 0.027(2) 0.036(2) 0.024(2) -0.0155(18) -0.0108(17) -0.0035(18)
C17 0.0175(19) 0.030(2) 0.023(2) -0.0131(17) -0.0061(16) -0.0023(16)
C18 0.0176(18) 0.0188(18) 0.0135(17) -0.0060(14) -0.0064(14) 0.0021(14)
C19 0.0181(18) 0.0187(18) 0.0164(18) -0.0070(15) -0.0070(15) 0.0034(14)
C20 0.0200(19) 0.0229(19) 0.0149(18) -0.0088(15) -0.0065(15) 0.0023(15)
C21 0.025(2) 0.0186(18) 0.0160(18) -0.0044(15) -0.0090(16) -0.0008(15)
C22 0.030(2) 0.0198(19) 0.022(2) -0.0078(16) -0.0086(17) 0.0062(16)
C23 0.024(2) 0.023(2) 0.0174(19) -0.0088(16) -0.0052(16) 0.0058(16)
C24 0.031(2) 0.0212(19) 0.0162(18) -0.0053(16) -0.0081(16) 0.0050(16)
C25 0.033(2) 0.022(2) 0.026(2) -0.0082(17) -0.0009(18) 0.0007(17)
C26 0.045(3) 0.019(2) 0.032(2) -0.0034(19) -0.001(2) 0.0031(19)
C27 0.048(3) 0.032(2) 0.030(2) -0.008(2) -0.013(2) 0.019(2)
C28 0.035(3) 0.042(3) 0.038(3) -0.014(2) -0.017(2) 0.010(2)
C29 0.037(3) 0.023(2) 0.033(2) -0.0082(19) -0.016(2) 0.0027(18)
C30 0.026(2) 0.0165(18) 0.0182(19) -0.0004(15) -0.0045(16) -0.0007(15)
C31 0.032(2) 0.045(3) 0.025(2) 0.001(2) -0.010(2) 0.001(2)
C32 0.031(3) 0.047(3) 0.040(3) 0.004(2) 0.000(2) 0.011(2)
C33 0.051(3) 0.030(3) 0.032(3) -0.004(2) 0.007(2) 0.010(2)
C34 0.057(3) 0.024(2) 0.022(2) -0.0076(18) -0.002(2) -0.005(2)
C35 0.036(2) 0.021(2) 0.023(2) -0.0040(17) -0.0074(18) -0.0055(17)
C36 0.0174(18) 0.0204(18) 0.0159(17) -0.0087(15) -0.0074(14) 0.0038(14)
C37 0.0210(19) 0.0214(19) 0.0143(17) -0.0061(15) -0.0059(15) 0.0008(15)
C38 0.0156(18) 0.026(2) 0.0162(18) -0.0093(16) -0.0027(14) -0.0012(15)
C39 0.0188(18) 0.0216(19) 0.0194(18) -0.0100(15) -0.0102(15) 0.0038(15)
C40 0.0215(19) 0.0180(18) 0.0187(18) -0.0041(15) -0.0088(15) 0.0022(15)
C41 0.0161(18) 0.0228(19) 0.0189(18) -0.0063(16) -0.0059(15) 0.0006(15)
C42 0.0171(18) 0.0224(19) 0.0223(19) -0.0054(16) -0.0109(15) -0.0008(15)
C43 0.021(2) 0.028(2) 0.031(2) -0.0135(18) -0.0074(17) -0.0010(16)
C44 0.030(2) 0.022(2) 0.043(3) -0.0043(19) -0.020(2) 0.0034(18)
C45 0.027(2) 0.033(2) 0.026(2) -0.0012(19) -0.0101(18) -0.0021(18)
C46 0.021(2) 0.031(2) 0.0180(19) -0.0063(17) -0.0028(16) -0.0047(17)
C47 0.0199(19) 0.028(2) 0.025(2) -0.0109(17) -0.0097(16) 0.0005(16)
C48 0.0164(18) 0.0223(19) 0.0206(19) -0.0055(16) -0.0069(15) 0.0052(15)
C49 0.024(2) 0.025(2) 0.026(2) -0.0066(17) -0.0118(17) 0.0011(16)
C50 0.022(2) 0.030(2) 0.034(2) -0.0029(19) -0.0117(18) -0.0012(17)
C51 0.020(2) 0.034(2) 0.033(2) -0.007(2) -0.0003(18) 0.0054(18)
C52 0.033(2) 0.037(2) 0.020(2) -0.0122(19) -0.0045(18) 0.0096(19)
C53 0.024(2) 0.028(2) 0.028(2) -0.0125(18) -0.0097(17) 0.0041(17)
C54 0.0143(17) 0.0209(18) 0.0186(18) -0.0094(15) -0.0067(14) 0.0048(14)
C55 0.023(2) 0.0214(19) 0.0167(18) -0.0053(15) -0.0052(15) -0.0008(15)
C56 0.033(2) 0.031(2) 0.019(2) -0.0108(17) -0.0073(17) -0.0041(18)
C57 0.025(2) 0.026(2) 0.027(2) -0.0119(18) -0.0076(17) -0.0016(17)
C58 0.0206(19) 0.024(2) 0.0193(19) -0.0043(16) -0.0046(16) 0.0001(16)
C59 0.0180(19) 0.028(2) 0.0172(18) -0.0100(16) -0.0049(15) 0.0019(15)
C60 0.050(3) 0.030(2) 0.032(2) -0.015(2) -0.008(2) -0.008(2)
C61 0.052(3) 0.036(3) 0.040(3) -0.019(2) -0.001(2) -0.008(2)
C62 0.077(4) 0.037(3) 0.043(3) -0.020(3) 0.012(3) -0.011(3)
C63 0.119(7) 0.050(4) 0.038(3) -0.025(3) -0.001(4) -0.008(4)
C64 0.120(7) 0.070(5) 0.051(4) -0.034(4) -0.028(4) -0.018(4)
C65 0.073(4) 0.056(4) 0.054(4) -0.029(3) -0.020(3) -0.012(3)
C66 0.033(2) 0.028(2) 0.034(2) -0.0117(19) -0.010(2) -0.0071(18)
C67 0.037(3) 0.043(3) 0.051(3) -0.019(3) -0.012(2) 0.004(2)
C68 0.068(4) 0.033(3) 0.054(4) -0.008(3) -0.023(3) 0.008(3)
C69 0.065(4) 0.040(3) 0.055(4) 0.005(3) -0.003(3) -0.019(3)
C70 0.034(3) 0.058(4) 0.079(5) -0.005(4) 0.008(3) -0.008(3)
C71 0.036(3) 0.039(3) 0.057(4) -0.007(3) -0.008(3) 0.002(2)
C72 0.072(5) 0.050(4) 0.083(5) -0.032(4) -0.012(4) 0.001(3)
C73 0.055(3) 0.023(2) 0.021(2) -0.0050(19) -0.001(2) 0.014(2)
Cl1 0.0139(4) 0.0515(6) 0.0342(5) -0.0293(5) -0.0064(4) 0.0013(4)
Cl2 0.0713(12) 0.0822(13) 0.0843(13) -0.0468(11) -0.0114(10) 0.0224(10)
Cl3 0.1013(16) 0.0782(13) 0.1152(18) -0.0448(13) -0.0547(14) 0.0121(12)
N1 0.0126(15) 0.0238(16) 0.0142(15) -0.0092(13) -0.0043(12) 0.0007(12)
N2 0.0273(18) 0.0199(16) 0.0156(16) -0.0018(13) -0.0063(14) 0.0038(14)
N3 0.0153(16) 0.0318(18) 0.0195(16) -0.0081(14) -0.0075(13) 0.0046(14)
N4 0.041(2) 0.032(2) 0.029(2) -0.0134(17) -0.0017(17) -0.0111(17)
O1 0.055(3) 0.023(2) 0.021(2) -0.0050(19) -0.001(2) 0.014(2)
P1 0.0126(4) 0.0193(4) 0.0113(4) -0.0055(4) -0.0041(3) 0.0029(3)
Pt1 0.01116(8) 0.02270(8) 0.01350(8) -0.00834(6) -0.00389(5) 0.00210(5)
S1 0.0128(4) 0.0295(5) 0.0194(5) -0.0103(4) -0.0027(4) -0.0006(4)

loop_
_atom_type_symbol
_atom_type_description
_atom_type_scat_dispersion_real
_atom_type_scat_dispersion_imag
_atom_type_scat_source
C C 0.0033 0.0016 'International Tables Vol C Tables 4.2.6.8 and 6.1.1.4'
H H 0.0000 0.0000 'International Tables Vol C Tables 4.2.6.8 and 6.1.1.4'
Cl Cl 0.1484 0.1585 'International Tables Vol C Tables 4.2.6.8 and 6.1.1.4'
N N 0.0061 0.0033 'International Tables Vol C Tables 4.2.6.8 and 6.1.1.4'
O O 0.0106 0.0060 'International Tables Vol C Tables 4.2.6.8 and 6.1.1.4'
P P 0.1023 0.0942 'International Tables Vol C Tables 4.2.6.8 and 6.1.1.4'
Pt Pt -1.7033 8.3905 'International Tables Vol C Tables 4.2.6.8 and 6.1.1.4'
S S 0.1246 0.1234 'International Tables Vol C Tables 4.2.6.8 and 6.1.1.4'

loop_
_geom_angle_atom_site_label_1
_geom_angle_atom_site_label_2
_geom_angle_atom_site_label_3
_geom_angle
C2 C1 C6 117.6(4)
C2 C1 Pt1 128.1(3)
C6 C1 Pt1 113.9(3)
C3 C2 C1 122.4(4)
C3 C2 H6 118.8
C1 C2 H6 118.8
C2 C3 C4 120.4(4)
C2 C3 H5 119.8
C4 C3 H5 119.8
C3 C4 C5 118.8(3)
C3 C4 C7 128.4(4)
C5 C4 C7 112.7(3)
C6 C5 C4 121.2(3)
C6 C5 S1 127.8(3)
C4 C5 S1 111.1(3)
C5 C6 C1 119.4(3)
C5 C6 C13 124.7(3)
C1 C6 C13 115.9(3)
C8 C7 C12 119.3(4)
C8 C7 C4 111.8(3)
C12 C7 C4 128.9(4)
C7 C8 C9 122.3(4)
C7 C8 S1 112.5(3)
C9 C8 S1 125.1(3)
C10 C9 C8 117.0(4)
C10 C9 H9 121.5
C8 C9 H9 121.5
C9 C10 C11 121.8(4)
C9 C10 H202 119.1
C11 C10 H202 119.1
C10 C11 C12 121.0(4)
C10 C11 H8 119.5
C12 C11 H8 119.5
C11 C12 C7 118.5(4)
C11 C12 H7 120.7
C7 C12 H7 120.7
N1 C13 C14 119.4(3)
N1 C13 C6 113.1(3)
C14 C13 C6 127.5(3)
C15 C14 C13 120.2(4)
C15 C14 H11 119.9
C13 C14 H11 119.9
C16 C15 C14 119.6(4)
C16 C15 H12 120.2
C14 C15 H12 120.2
C15 C16 C17 118.5(4)
C15 C16 H13 120.8
C17 C16 H13 120.8
N1 C17 C16 122.4(4)
N1 C17 H14 118.8
C16 C17 H14 118.8
C19 C18 C23 117.4(3)
C19 C18 P1 123.9(3)
C23 C18 P1 118.7(3)
C20 C19 C18 121.9(3)
C20 C19 H21 119.1
C18 C19 H21 119.1
C19 C20 C21 120.3(3)
C19 C20 H20 119.9
C21 C20 H20 119.9
N2 C21 C22 119.8(3)
N2 C21 C20 121.6(3)
C22 C21 C20 118.5(3)
C23 C22 C21 120.4(4)
C23 C22 H18 119.8
C21 C22 H18 119.8
C22 C23 C18 121.5(4)
C22 C23 H17 119.3
C18 C23 H17 119.3
C29 C24 C25 120.2(4)
C29 C24 N2 121.0(4)
C25 C24 N2 118.7(4)
C26 C25 C24 119.6(5)
C26 C25 H203 120.2
C24 C25 H203 120.2
C27 C26 C25 120.5(4)
C27 C26 H26 119.7
C25 C26 H26 119.7
C26 C27 C28 120.3(4)
C26 C27 H25 119.9
C28 C27 H25 119.9
C29 C28 C27 119.4(5)
C29 C28 H24 120.3
C27 C28 H24 120.3
C24 C29 C28 119.9(4)
C24 C29 H242 120.0
C28 C29 H242 120.0
C31 C30 C35 118.6(4)
C31 C30 N2 121.5(4)
C35 C30 N2 120.0(4)
C30 C31 C32 119.4(5)
C30 C31 H28 120.3
C32 C31 H28 120.3
C33 C32 C31 121.8(5)
C33 C32 H29 119.1
C31 C32 H29 119.1
C32 C33 C34 119.2(5)
C32 C33 H30 120.4
C34 C33 H30 120.4
C33 C34 C35 120.4(5)
C33 C34 H31 119.8
C35 C34 H31 119.8
C34 C35 C30 120.7(5)
C34 C35 H32 119.6
C30 C35 H32 119.6
C37 C36 C41 117.5(3)
C37 C36 P1 123.9(3)
C41 C36 P1 118.3(3)
C36 C37 C38 121.3(4)
C36 C37 H46 119.4
C38 C37 H46 119.4
C39 C38 C37 120.9(4)
C39 C38 H47 119.5
C37 C38 H47 119.5
C38 C39 C40 118.2(3)
C38 C39 N3 120.5(3)
C40 C39 N3 121.3(3)
C41 C40 C39 120.4(4)
C41 C40 H49 119.8
C39 C40 H49 119.8
C40 C41 C36 121.7(4)
C40 C41 H50 119.2
C36 C41 H50 119.2
C47 C42 C43 119.0(4)
C47 C42 N3 121.1(4)
C43 C42 N3 119.9(4)
C44 C43 C42 120.2(4)
C44 C43 H209 119.9
C42 C43 H209 119.9
C43 C44 C45 120.7(4)
C43 C44 H58 119.6
C45 C44 H58 119.6
C44 C45 C46 119.0(4)
C44 C45 H59 120.5
C46 C45 H59 120.5
C47 C46 C45 120.3(4)
C47 C46 H208 119.8
C45 C46 H208 119.8
C46 C47 C42 120.7(4)
C46 C47 H207 119.6
C42 C47 H207 119.6
C53 C48 C49 119.6(4)
C53 C48 N3 120.8(4)
C49 C48 N3 119.5(4)
C50 C49 C48 120.5(4)
C50 C49 H56 119.8
C48 C49 H56 119.8
C49 C50 C51 120.3(4)
C49 C50 H206 119.9
C51 C50 H206 119.9
C50 C51 C52 119.9(4)
C50 C51 H55 120.1
C52 C51 H55 120.1
C53 C52 C51 119.6(4)
C53 C52 H54 120.2
C51 C52 H54 120.2
C48 C53 C52 120.1(4)
C48 C53 H53 120.0
C52 C53 H53 120.0
C59 C54 C55 117.2(4)
C59 C54 P1 120.0(3)
C55 C54 P1 122.7(3)
C56 C55 C54 121.2(4)
C56 C55 H34 119.4
C54 C55 H34 119.4
C55 C56 C57 120.9(4)
C55 C56 H226 119.5
C57 C56 H226 119.5
C56 C57 C58 117.6(4)
C56 C57 N4 119.7(4)
C58 C57 N4 122.7(4)
C59 C58 C57 120.3(4)
C59 C58 H36 119.9
C57 C58 H36 119.9
C58 C59 C54 122.0(4)
C58 C59 H37 119.0
C54 C59 H37 119.0
C65 C60 C61 119.6(5)
C65 C60 N4 119.3(5)
C61 C60 N4 121.1(5)
C62 C61 C60 121.0(6)
C62 C61 H44 119.5
C60 C61 H44 119.5
C61 C62 C63 119.7(7)
C61 C62 H263 120.1
C63 C62 H263 120.1
C64 C63 C62 120.4(6)
C64 C63 H262 119.8
C62 C63 H262 119.8
C63 C64 C65 120.6(6)
C63 C64 H261 119.7
C65 C64 H261 119.7
C60 C65 C64 118.7(7)
C60 C65 H260 120.6
C64 C65 H260 120.6
C71 C66 C67 119.7(5)
C71 C66 N4 120.7(4)
C67 C66 N4 119.7(4)
C66 C67 C68 120.5(5)
C66 C67 H39 119.7
C68 C67 H39 119.7
C69 C68 C67 119.4(5)
C69 C68 H40 120.3
C67 C68 H40 120.3
C70 C69 C68 120.3(5)
C70 C69 H41 119.8
C68 C69 H41 119.8
C69 C70 C71 120.3(6)
C69 C70 H42 119.8
C71 C70 H42 119.8
C66 C71 C70 119.7(5)
C66 C71 H43 120.1
C70 C71 H43 120.1
Cl3 C72 Cl2 114.4(4)
Cl3 C72 H12A 108.7
Cl2 C72 H12A 108.7
Cl3 C72 H12B 108.7
Cl2 C72 H12B 108.7
H12A C72 H12B 107.6
O1 C73 H73A 109.5
O1 C73 H73B 109.5
H73A C73 H73B 109.5
O1 C73 H73C 109.5
H73A C73 H73C 109.5
H73B C73 H73C 109.5
C17 N1 C13 120.0(3)
C17 N1 Pt1 123.9(3)
C13 N1 Pt1 115.2(2)
C21 N2 C30 121.9(3)
C21 N2 C24 119.8(3)
C30 N2 C24 116.9(3)
C39 N3 C42 121.7(3)
C39 N3 C48 120.0(3)
C42 N3 C48 117.8(3)
C57 N4 C60 119.2(4)
C57 N4 C66 121.5(4)
C60 N4 C66 117.2(4)
C73 O1 H1 109.5
C18 P1 C54 106.72(17)
C18 P1 C36 106.96(17)
C54 P1 C36 101.13(17)
C18 P1 Pt1 114.41(12)
C54 P1 Pt1 116.27(12)
C36 P1 Pt1 110.20(12)
C1 Pt1 N1 80.66(14)
C1 Pt1 P1 99.02(12)
N1 Pt1 P1 171.97(9)
C1 Pt1 Cl1 169.93(11)
N1 Pt1 Cl1 93.00(9)
P1 Pt1 Cl1 88.34(3)
C8 S1 C5 91.80(18)

loop_
_geom_bond_atom_site_label_1
_geom_bond_atom_site_label_2
_geom_bond_distance
C1 C2 1.401(5)
C1 C6 1.431(5)
C1 Pt1 1.993(4)
C2 C3 1.383(5)
C2 H6 0.9500
C3 C4 1.393(5)
C3 H5 0.9500
C4 C5 1.407(5)
C4 C7 1.460(5)
C5 C6 1.407(5)
C5 S1 1.761(4)
C6 C13 1.472(5)
C7 C8 1.392(6)
C7 C12 1.397(6)
C8 C9 1.397(6)
C8 S1 1.750(4)
C9 C10 1.381(6)
C9 H9 0.9500
C10 C11 1.381(6)
C10 H202 0.9500
C11 C12 1.389(6)
C11 H8 0.9500
C12 H7 0.9500
C13 N1 1.358(5)
C13 C14 1.390(5)
C14 C15 1.380(6)
C14 H11 0.9500
C15 C16 1.368(6)
C15 H12 0.9500
C16 C17 1.382(6)
C16 H13 0.9500
C17 N1 1.336(5)
C17 H14 0.9500
C18 C19 1.400(5)
C18 C23 1.402(5)
C18 P1 1.802(4)
C19 C20 1.379(5)
C19 H21 0.9500
C20 C21 1.404(5)
C20 H20 0.9500
C21 N2 1.402(5)
C21 C22 1.403(6)
C22 C23 1.386(6)
C22 H18 0.9500
C23 H17 0.9500
C24 C29 1.382(6)
C24 C25 1.384(6)
C24 N2 1.437(5)
C25 C26 1.383(7)
C25 H203 0.9500
C26 C27 1.369(8)
C26 H26 0.9500
C27 C28 1.391(7)
C27 H25 0.9500
C28 C29 1.390(6)
C28 H24 0.9500
C29 H242 0.9500
C30 C31 1.386(6)
C30 C35 1.390(6)
C30 N2 1.422(5)
C31 C32 1.391(7)
C31 H28 0.9500
C32 C33 1.357(9)
C32 H29 0.9500
C33 C34 1.373(8)
C33 H30 0.9500
C34 C35 1.382(6)
C34 H31 0.9500
C35 H32 0.9500
C36 C37 1.385(5)
C36 C41 1.403(5)
C36 P1 1.829(4)
C37 C38 1.391(5)
C37 H46 0.9500
C38 C39 1.388(5)
C38 H47 0.9500
C39 C40 1.402(6)
C39 N3 1.410(5)
C40 C41 1.376(5)
C40 H49 0.9500
C41 H50 0.9500
C42 C47 1.387(6)
C42 C43 1.397(6)
C42 N3 1.420(5)
C43 C44 1.378(6)
C43 H209 0.9500
C44 C45 1.383(7)
C44 H58 0.9500
C45 C46 1.400(6)
C45 H59 0.9500
C46 C47 1.372(6)
C46 H208 0.9500
C47 H207 0.9500
C48 C53 1.385(6)
C48 C49 1.391(6)
C48 N3 1.430(5)
C49 C50 1.371(6)
C49 H56 0.9500
C50 C51 1.380(7)
C50 H206 0.9500
C51 C52 1.397(7)
C51 H55 0.9500
C52 C53 1.387(6)
C52 H54 0.9500
C53 H53 0.9500
C54 C59 1.390(6)
C54 C55 1.392(5)
C54 P1 1.825(4)
C55 C56 1.385(6)
C55 H34 0.9500
C56 C57 1.394(6)
C56 H226 0.9500
C57 C58 1.401(6)
C57 N4 1.402(6)
C58 C59 1.379(6)
C58 H36 0.9500
C59 H37 0.9500
C60 C65 1.384(8)
C60 C61 1.396(8)
C60 N4 1.430(6)
C61 C62 1.374(8)
C61 H44 0.9500
C62 C63 1.375(10)
C62 H263 0.9500
C63 C64 1.374(11)
C63 H262 0.9500
C64 C65 1.409(9)
C64 H261 0.9500
C65 H260 0.9500
C66 C71 1.370(7)
C66 C67 1.381(7)
C66 N4 1.434(6)
C67 C68 1.386(8)
C67 H39 0.9500
C68 C69 1.370(9)
C68 H40 0.9500
C69 C70 1.370(9)
C69 H41 0.9500
C70 C71 1.388(8)
C70 H42 0.9500
C71 H43 0.9500
C72 Cl3 1.721(8)
C72 Cl2 1.745(8)
C72 H12A 0.9900
C72 H12B 0.9900
C73 O1 1.328(11)
C73 H73A 0.9800
C73 H73B 0.9800
C73 H73C 0.9800
Cl1 Pt1 2.3935(9)
N1 Pt1 2.077(3)
O1 H1 0.8400
P1 Pt1 2.2382(9)

loop_
_geom_torsion_atom_site_label_1
_geom_torsion_atom_site_label_2
_geom_torsion_atom_site_label_3
_geom_torsion_atom_site_label_4
_geom_torsion
C6 C1 C2 C3 1.7(6)
Pt1 C1 C2 C3 174.3(3)
C1 C2 C3 C4 1.4(6)
C2 C3 C4 C5 -1.4(6)
C2 C3 C4 C7 177.6(4)
C3 C4 C5 C6 -1.6(6)
C7 C4 C5 C6 179.2(3)
C3 C4 C5 S1 177.7(3)
C7 C4 C5 S1 -1.5(4)
C4 C5 C6 C1 4.7(5)
S1 C5 C6 C1 -174.5(3)
C4 C5 C6 C13 -172.2(4)
S1 C5 C6 C13 8.6(6)
C2 C1 C6 C5 -4.7(5)
Pt1 C1 C6 C5 -178.3(3)
C2 C1 C6 C13 172.5(3)
Pt1 C1 C6 C13 -1.1(4)
C3 C4 C7 C8 -176.2(4)
C5 C4 C7 C8 2.9(5)
C3 C4 C7 C12 5.3(7)
C5 C4 C7 C12 -175.6(4)
C12 C7 C8 C9 -2.9(6)
C4 C7 C8 C9 178.4(4)
C12 C7 C8 S1 175.7(3)
C4 C7 C8 S1 -3.0(4)
C7 C8 C9 C10 2.2(6)
S1 C8 C9 C10 -176.2(3)
C8 C9 C10 C11 0.2(6)
C9 C10 C11 C12 -1.9(6)
C10 C11 C12 C7 1.3(6)
C8 C7 C12 C11 1.1(6)
C4 C7 C12 C11 179.5(4)
C5 C6 C13 N1 169.8(3)
C1 C6 C13 N1 -7.3(5)
C5 C6 C13 C14 -10.4(6)
C1 C6 C13 C14 172.5(4)
N1 C13 C14 C15 -1.8(6)
C6 C13 C14 C15 178.4(4)
C13 C14 C15 C16 0.2(7)
C14 C15 C16 C17 1.7(7)
C15 C16 C17 N1 -2.1(7)
C23 C18 C19 C20 0.7(6)
P1 C18 C19 C20 -176.4(3)
C18 C19 C20 C21 0.6(6)
C19 C20 C21 N2 177.0(4)
C19 C20 C21 C22 -2.1(6)
N2 C21 C22 C23 -176.7(4)
C20 C21 C22 C23 2.3(6)
C21 C22 C23 C18 -1.1(6)
C19 C18 C23 C22 -0.4(6)
P1 C18 C23 C22 176.8(3)
C29 C24 C25 C26 0.5(7)
N2 C24 C25 C26 -177.0(4)
C24 C25 C26 C27 0.0(7)
C25 C26 C27 C28 -0.1(8)
C26 C27 C28 C29 -0.1(8)
C25 C24 C29 C28 -0.7(7)
N2 C24 C29 C28 176.7(4)
C27 C28 C29 C24 0.5(7)
C35 C30 C31 C32 2.6(7)
N2 C30 C31 C32 -178.6(4)
C30 C31 C32 C33 -0.9(8)
C31 C32 C33 C34 -1.1(8)
C32 C33 C34 C35 1.2(7)
C33 C34 C35 C30 0.6(7)
C31 C30 C35 C34 -2.5(6)
N2 C30 C35 C34 178.7(4)
C41 C36 C37 C38 -1.3(6)
P1 C36 C37 C38 -175.1(3)
C36 C37 C38 C39 0.8(6)
C37 C38 C39 C40 0.0(6)
C37 C38 C39 N3 179.3(4)
C38 C39 C40 C41 -0.2(6)
N3 C39 C40 C41 -179.4(4)
C39 C40 C41 C36 -0.4(6)
C37 C36 C41 C40 1.2(6)
P1 C36 C41 C40 175.3(3)
C47 C42 C43 C44 -1.7(6)
N3 C42 C43 C44 178.7(4)
C42 C43 C44 C45 -0.5(7)
C43 C44 C45 C46 1.0(7)
C44 C45 C46 C47 0.7(7)
C45 C46 C47 C42 -2.9(6)
C43 C42 C47 C46 3.3(6)
N3 C42 C47 C46 -177.1(4)
C53 C48 C49 C50 1.0(6)
N3 C48 C49 C50 -176.3(4)
C48 C49 C50 C51 -0.2(6)
C49 C50 C51 C52 -0.7(7)
C50 C51 C52 C53 0.9(7)
C49 C48 C53 C52 -0.9(6)
N3 C48 C53 C52 176.4(4)
C51 C52 C53 C48 -0.1(7)
C59 C54 C55 C56 5.3(6)
P1 C54 C55 C56 -169.9(3)
C54 C55 C56 C57 2.8(7)
C55 C56 C57 C58 -8.9(6)
C55 C56 C57 N4 170.8(4)
C56 C57 C58 C59 7.0(6)
N4 C57 C58 C59 -172.7(4)
C57 C58 C59 C54 1.2(6)
C55 C54 C59 C58 -7.3(6)
P1 C54 C59 C58 168.1(3)
C65 C60 C61 C62 -2.0(8)
N4 C60 C61 C62 178.6(5)
C60 C61 C62 C63 2.0(9)
C61 C62 C63 C64 -0.6(11)
C62 C63 C64 C65 -0.8(11)
C61 C60 C65 C64 0.6(9)
N4 C60 C65 C64 -179.9(6)
C63 C64 C65 C60 0.7(11)
C71 C66 C67 C68 -0.9(8)
N4 C66 C67 C68 179.6(5)
C66 C67 C68 C69 -0.1(10)
C67 C68 C69 C70 1.6(11)
C68 C69 C70 C71 -2.1(13)
C67 C66 C71 C70 0.4(9)
N4 C66 C71 C70 179.9(6)
C69 C70 C71 C66 1.1(12)
C16 C17 N1 C13 0.5(6)
C16 C17 N1 Pt1 168.8(3)
C14 C13 N1 C17 1.5(6)
C6 C13 N1 C17 -178.8(3)
C14 C13 N1 Pt1 -167.8(3)
C6 C13 N1 Pt1 12.0(4)
C22 C21 N2 C30 -168.5(4)
C20 C21 N2 C30 12.5(6)
C22 C21 N2 C24 25.7(6)
C20 C21 N2 C24 -153.3(4)
C31 C30 N2 C21 55.9(6)
C35 C30 N2 C21 -125.4(4)
C31 C30 N2 C24 -138.0(4)
C35 C30 N2 C24 40.8(5)
C29 C24 N2 C21 55.0(6)
C25 C24 N2 C21 -127.6(4)
C29 C24 N2 C30 -111.5(5)
C25 C24 N2 C30 66.0(5)
C38 C39 N3 C42 -159.9(4)
C40 C39 N3 C42 19.3(6)
C38 C39 N3 C48 28.4(6)
C40 C39 N3 C48 -152.3(4)
C47 C42 N3 C39 45.5(5)
C43 C42 N3 C39 -134.9(4)
C47 C42 N3 C48 -142.7(4)
C43 C42 N3 C48 36.9(5)
C53 C48 N3 C39 55.6(5)
C49 C48 N3 C39 -127.2(4)
C53 C48 N3 C42 -116.4(4)
C49 C48 N3 C42 60.8(5)
C56 C57 N4 C60 -25.0(7)
C58 C57 N4 C60 154.7(4)
C56 C57 N4 C66 171.9(4)
C58 C57 N4 C66 -8.4(7)
C65 C60 N4 C57 136.3(5)
C61 C60 N4 C57 -44.2(7)
C65 C60 N4 C66 -59.9(7)
C61 C60 N4 C66 119.5(5)
C71 C66 N4 C57 -64.1(7)
C67 C66 N4 C57 115.4(5)
C71 C66 N4 C60 132.6(6)
C67 C66 N4 C60 -48.0(6)
C19 C18 P1 C54 61.9(4)
C23 C18 P1 C54 -115.1(3)
C19 C18 P1 C36 -45.7(4)
C23 C18 P1 C36 137.3(3)
C19 C18 P1 Pt1 -168.0(3)
C23 C18 P1 Pt1 15.0(3)
C59 C54 P1 C18 172.0(3)
C55 C54 P1 C18 -12.9(4)
C59 C54 P1 C36 -76.3(3)
C55 C54 P1 C36 98.8(3)
C59 C54 P1 Pt1 43.0(3)
C55 C54 P1 Pt1 -141.9(3)
C37 C36 P1 C18 -15.4(4)
C41 C36 P1 C18 170.9(3)
C37 C36 P1 C54 -126.9(3)
C41 C36 P1 C54 59.4(3)
C37 C36 P1 Pt1 109.5(3)
C41 C36 P1 Pt1 -64.2(3)
C7 C8 S1 C5 1.9(3)
C9 C8 S1 C5 -179.6(4)
C6 C5 S1 C8 179.1(4)
C4 C5 S1 C8 -0.2(3)
